data_2202799
loop_
_publ_author_name
'Brodesser, Susanne'
'Mikeska, Thomas'
'Nieger, Martin'
'Kolter, Thomas'

_publ_section_title
;
 1,1-Dimethylethyl <i>N</i>-propanoylcarbamate
;
_journal_issue 9
_journal_name_full 'Acta Crystallographica Section E'
_journal_page_first o1359
_journal_page_last o1361
_journal_paper_doi 10.1107/S1600536803016520
_journal_volume 59
_journal_year 2003
_chemical_formula_iupac 'C8 H15 N O3'
_chemical_formula_moiety 'C8 H15 N O3'
_chemical_formula_sum 'C8 H15 N O3'
_chemical_formula_weight 173.21
_chemical_name_systematic
;
1,1-Dimethylethyl N-propanoylcarbamate
;
_space_group_IT_number 88
_symmetry_cell_setting tetragonal
_symmetry_space_group_name_Hall '-I 4ad'
_symmetry_space_group_name_H-M 'I 41/a :2'
_atom_sites_solution_hydrogens geom
_atom_sites_solution_primary direct
_atom_sites_solution_secondary difmap
_cell_angle_alpha 90.00
_cell_angle_beta 90.00
_cell_angle_gamma 90.00
_cell_formula_units_Z 16
_cell_length_a 16.5136(9)
_cell_length_b 16.5136(9)
_cell_length_c 14.9106(8)
_cell_measurement_reflns_used 4015
_cell_measurement_temperature 123(2)
_cell_measurement_theta_max 25
_cell_measurement_theta_min 1
_cell_volume 4066.1(4)
_computing_cell_refinement 'HKL SCALEPACK (Otwinowski & Minor, 1997)'
_computing_data_collection 'COLLECT (Nonius, 1997-2000)'
_computing_data_reduction 'HKL DENZO (Otwinowski & Minor, 1997) and SCALEPACK'
_computing_molecular_graphics 'SHELXTL-NT (Sheldrick, 2001)'
_computing_publication_material SHELXL97
_computing_structure_refinement 'SHELXL97 (Sheldrick, 1997)'
_computing_structure_solution 'SHELXS97 (Sheldrick, 1997)'
_diffrn_ambient_temperature 123(2)
_diffrn_measured_fraction_theta_full 0.996
_diffrn_measured_fraction_theta_max 0.996
_diffrn_measurement_device_type 'Nonius KappaCCD'
_diffrn_measurement_method 'rotation in \f and \w (1\%)'
_diffrn_radiation_monochromator graphite
_diffrn_radiation_source 'fine-focus sealed tube'
_diffrn_radiation_type MoK\a
_diffrn_radiation_wavelength 0.71073
_diffrn_reflns_av_R_equivalents 0.0781
_diffrn_reflns_av_sigmaI/netI 0.0956
_diffrn_reflns_limit_h_max 12
_diffrn_reflns_limit_h_min -19
_diffrn_reflns_limit_k_max 19
_diffrn_reflns_limit_k_min -19
_diffrn_reflns_limit_l_max 17
_diffrn_reflns_limit_l_min -17
_diffrn_reflns_number 13978
_diffrn_reflns_theta_full 24.98
_diffrn_reflns_theta_max 24.98
_diffrn_reflns_theta_min 3.08
_diffrn_standards_decay_% 0
_diffrn_standards_number 0
_exptl_absorpt_coefficient_mu 0.086
_exptl_absorpt_correction_type none
_exptl_crystal_colour colourless
_exptl_crystal_density_diffrn 1.132
_exptl_crystal_density_method 'not measured'
_exptl_crystal_description plates
_exptl_crystal_F_000 1504
_exptl_crystal_size_max 0.30
_exptl_crystal_size_mid 0.10
_exptl_crystal_size_min 0.05
_refine_diff_density_max 0.160
_refine_diff_density_min -0.148
_refine_ls_extinction_method none
_refine_ls_goodness_of_fit_ref 0.886
_refine_ls_hydrogen_treatment mixed
_refine_ls_matrix_type full
_refine_ls_number_parameters 112
_refine_ls_number_reflns 1792
_refine_ls_number_restraints 1
_refine_ls_restrained_S_all 0.886
_refine_ls_R_factor_all 0.1188
_refine_ls_R_factor_gt 0.0440
_refine_ls_shift/su_max <0.001
_refine_ls_shift/su_mean 0.000
_refine_ls_structure_factor_coef Fsqd
_refine_ls_weighting_details 'calc w = 1/[\s^2^(Fo^2^)+(0.0547P)^2^] where P = (Fo^2^+2Fc^2^)/3'
_refine_ls_weighting_scheme calc
_refine_ls_wR_factor_gt 0.0945
_refine_ls_wR_factor_ref 0.1111
_reflns_number_gt 928
_reflns_number_total 1792
_reflns_threshold_expression I>2\s(I)
_cod_data_source_file ob6280.cif
_cod_data_source_block I
_cod_original_sg_symbol_H-M 'I 41/a'
_cod_database_code 2202799
_cod_database_fobs_code 2202799

loop_
_symmetry_equiv_pos_as_xyz
'x, y, z'
'-x+1/2, -y, z+1/2'
'-y+3/4, x+1/4, z+1/4'
'y+3/4, -x+3/4, z+3/4'
'x+1/2, y+1/2, z+1/2'
'-x+1, -y+1/2, z+1'
'-y+5/4, x+3/4, z+3/4'
'y+5/4, -x+5/4, z+5/4'
'-x, -y, -z'
'x-1/2, y, -z-1/2'
'y-3/4, -x-1/4, -z-1/4'
'-y-3/4, x-3/4, -z-3/4'
'-x+1/2, -y+1/2, -z+1/2'
'x, y+1/2, -z'
'y-1/4, -x+1/4, -z+1/4'
'-y-1/4, x-1/4, -z-1/4'

loop_
_atom_site_label
_atom_site_fract_x
_atom_site_fract_y
_atom_site_fract_z
_atom_site_U_iso_or_equiv
_atom_site_adp_type
_atom_site_calc_flag
_atom_site_refinement_flags
_atom_site_occupancy
_atom_site_disorder_assembly
_atom_site_disorder_group
_atom_site_type_symbol
O1 0.30793(9) 0.88290(9) 0.54964(10) 0.0444(5) Uani d . 1 . . O
O2 0.15566(9) 0.92218(9) 0.47896(10) 0.0417(5) Uani d . 1 . . O
O3 0.17118(8) 0.97578(9) 0.33940(9) 0.0431(5) Uani d . 1 . . O
N1 0.28070(11) 0.94146(11) 0.41442(12) 0.0386(5) Uani d D 1 . . N
H1 0.3036(12) 0.9589(12) 0.3657(12) 0.046 Uiso d D 1 . . H
C1 0.33142(14) 0.90957(13) 0.47855(16) 0.0369(6) Uani d . 1 . . C
C2 0.41862(14) 0.91102(16) 0.45151(17) 0.0559(7) Uani d . 1 . . C
H2A 0.4232 0.8893 0.3898 0.067 Uiso calc R 1 . . H
H2B 0.4372 0.9680 0.4502 0.067 Uiso calc R 1 . . H
C3 0.47380(16) 0.86385(15) 0.51136(17) 0.0657(8) Uani d . 1 . . C
H3A 0.5295 0.8681 0.4892 0.099 Uiso calc R 1 . . H
H3B 0.4572 0.8069 0.5117 0.099 Uiso calc R 1 . . H
H3C 0.4709 0.8856 0.5724 0.099 Uiso calc R 1 . . H
C4 0.19742(15) 0.94439(13) 0.41724(15) 0.0370(6) Uani d . 1 . . C
C5 0.08313(13) 0.98524(15) 0.32205(15) 0.0440(7) Uani d . 1 . . C
C6 0.08253(14) 1.01637(15) 0.22592(14) 0.0529(7) Uani d . 1 . . C
H6A 0.1048 0.9749 0.1860 0.079 Uiso calc R 1 . . H
H6B 0.1156 1.0655 0.2219 0.079 Uiso calc R 1 . . H
H6C 0.0268 1.0287 0.2080 0.079 Uiso calc R 1 . . H
C7 0.04087(14) 0.90367(15) 0.32768(16) 0.0559(7) Uani d . 1 . . C
H7A 0.0657 0.8661 0.2848 0.084 Uiso calc R 1 . . H
H7B -0.0166 0.9103 0.3133 0.084 Uiso calc R 1 . . H
H7C 0.0464 0.8819 0.3885 0.084 Uiso calc R 1 . . H
C8 0.04883(14) 1.04747(15) 0.38598(16) 0.0568(7) Uani d . 1 . . C
H8A 0.0789 1.0983 0.3798 0.085 Uiso calc R 1 . . H
H8B 0.0537 1.0276 0.4477 0.085 Uiso calc R 1 . . H
H8C -0.0084 1.0568 0.3719 0.085 Uiso calc R 1 . . H

loop_
_atom_site_aniso_label
_atom_site_aniso_U_11
_atom_site_aniso_U_22
_atom_site_aniso_U_33
_atom_site_aniso_U_12
_atom_site_aniso_U_13
_atom_site_aniso_U_23
O1 0.0506(11) 0.0489(11) 0.0336(10) 0.0052(8) 0.0015(8) 0.0060(8)
O2 0.0411(10) 0.0513(11) 0.0328(9) -0.0047(8) 0.0031(8) 0.0040(8)
O3 0.0360(10) 0.0601(11) 0.0333(9) 0.0004(8) -0.0038(7) 0.0089(8)
N1 0.0339(13) 0.0544(13) 0.0275(11) -0.0009(10) 0.0012(9) 0.0089(10)
C1 0.0423(16) 0.0352(14) 0.0332(14) -0.0005(11) -0.0018(13) -0.0026(12)
C2 0.0369(17) 0.079(2) 0.0522(16) 0.0008(14) -0.0048(13) 0.0127(15)
C3 0.0543(18) 0.077(2) 0.0662(19) 0.0182(15) 0.0014(15) 0.0024(16)
C4 0.0399(17) 0.0378(15) 0.0333(15) -0.0025(12) -0.0016(13) -0.0007(12)
C5 0.0308(15) 0.0584(18) 0.0427(15) 0.0014(12) -0.0017(11) 0.0041(12)
C6 0.0464(16) 0.0708(19) 0.0414(15) 0.0032(13) -0.0068(12) 0.0087(14)
C7 0.0435(16) 0.0662(19) 0.0580(17) -0.0065(14) -0.0068(13) 0.0057(14)
C8 0.0479(17) 0.0689(19) 0.0535(16) 0.0107(14) -0.0010(13) 0.0012(14)

loop_
_atom_type_symbol
_atom_type_description
_atom_type_scat_dispersion_real
_atom_type_scat_dispersion_imag
_atom_type_scat_source
C C 0.0033 0.0016 'International Tables Vol C Tables 4.2.6.8 and 6.1.1.4'
H H 0.0000 0.0000 'International Tables Vol C Tables 4.2.6.8 and 6.1.1.4'
N N 0.0061 0.0033 'International Tables Vol C Tables 4.2.6.8 and 6.1.1.4'
O O 0.0106 0.0060 'International Tables Vol C Tables 4.2.6.8 and 6.1.1.4'

loop_
_geom_angle_atom_site_label_1
_geom_angle_atom_site_label_2
_geom_angle_atom_site_label_3
_geom_angle
_geom_angle_publ_flag
C4 O3 C5 120.47(17) n
C1 N1 C4 126.89(19) n
C1 N1 H1 116.3(15) n
C4 N1 H1 116.7(15) n
O1 C1 N1 123.5(2) y
O1 C1 C2 123.4(2) y
N1 C1 C2 113.1(2) y
C3 C2 C1 114.7(2) n
C3 C2 H2A 108.6 n
C1 C2 H2A 108.6 n
C3 C2 H2B 108.6 n
C1 C2 H2B 108.6 n
H2A C2 H2B 107.6 n
C2 C3 H3A 109.5 n
C2 C3 H3B 109.5 n
H3A C3 H3B 109.5 n
C2 C3 H3C 109.5 n
H3A C3 H3C 109.5 n
H3B C3 H3C 109.5 n
O2 C4 O3 126.3(2) y
O2 C4 N1 125.7(2) y
O3 C4 N1 108.03(19) y
O3 C5 C8 109.18(18) n
O3 C5 C7 110.30(18) n
C8 C5 C7 113.3(2) n
O3 C5 C6 101.89(17) n
C8 C5 C6 111.2(2) n
C7 C5 C6 110.4(2) n
C5 C6 H6A 109.5 n
C5 C6 H6B 109.5 n
H6A C6 H6B 109.5 n
C5 C6 H6C 109.5 n
H6A C6 H6C 109.5 n
H6B C6 H6C 109.5 n
C5 C7 H7A 109.5 n
C5 C7 H7B 109.5 n
H7A C7 H7B 109.5 n
C5 C7 H7C 109.5 n
H7A C7 H7C 109.5 n
H7B C7 H7C 109.5 n
C5 C8 H8A 109.5 n
C5 C8 H8B 109.5 n
H8A C8 H8B 109.5 n
C5 C8 H8C 109.5 n
H8A C8 H8C 109.5 n
H8B C8 H8C 109.5 n

loop_
_geom_bond_atom_site_label_1
_geom_bond_atom_site_label_2
_geom_bond_site_symmetry_2
_geom_bond_distance
_geom_bond_publ_flag
O1 C1 . 1.212(2) y
O2 C4 . 1.207(2) y
O3 C4 . 1.343(2) y
O3 C5 . 1.485(2) n
N1 C1 . 1.376(3) y
N1 C4 . 1.377(3) y
N1 H1 . 0.867(15) n
C1 C2 . 1.496(3) y
C2 C3 . 1.495(3) n
C2 H2A . 0.9900 n
C2 H2B . 0.9900 n
C3 H3A . 0.9800 n
C3 H3B . 0.9800 n
C3 H3C . 0.9800 n
C5 C8 . 1.512(3) n
C5 C7 . 1.519(3) n
C5 C6 . 1.523(3) n
C6 H6A . 0.9800 n
C6 H6B . 0.9800 n
C6 H6C . 0.9800 n
C7 H7A . 0.9800 n
C7 H7B . 0.9800 n
C7 H7C . 0.9800 n
C8 H8A . 0.9800 n
C8 H8B . 0.9800 n
C8 H8C . 0.9800 n

loop_
_geom_hbond_atom_site_label_D
_geom_hbond_atom_site_label_H
_geom_hbond_atom_site_label_A
_geom_hbond_site_symmetry_A
_geom_hbond_distance_DH
_geom_hbond_distance_HA
_geom_hbond_distance_DA
_geom_hbond_angle_DHA
N1 H1 O1 7_554 0.87(2) 2.18(2) 2.943(2) 146.8(19)
N1 H1 O2 7_554 0.87(2) 2.26(2) 2.933(2) 134.8(18)

loop_
_geom_torsion_atom_site_label_1
_geom_torsion_atom_site_label_2
_geom_torsion_atom_site_label_3
_geom_torsion_atom_site_label_4
_geom_torsion
_geom_torsion_publ_flag
C4 N1 C1 O1 -3.9(4) y
C4 N1 C1 C2 176.0(2) y
O1 C1 C2 C3 10.4(3) y
N1 C1 C2 C3 -169.5(2) y
C5 O3 C4 O2 -0.7(3) y
C5 O3 C4 N1 178.97(17) y
C1 N1 C4 O2 3.3(4) y
C1 N1 C4 O3 -176.36(19) y
C4 O3 C5 C8 66.2(2) y
C4 O3 C5 C7 -58.9(3) y
C4 O3 C5 C6 -176.10(19) y

loop_
_cod_related_entry_id
_cod_related_entry_database
_cod_related_entry_code
1 ChemSpider 11512281
